data_4337929
loop_
_publ_author_name
'Zhou, Yunshan'
'Li, Xiaomin'
'Zhang, Lijuan'
'Guo, Yan'
'Shi, Zonghai'

_publ_section_title
;
 3-D Silver(I)-Lanthanide(III) Heterometallic-Organic Frameworks
 Constructed from 2,2'-Bipyridine-3,3'-dicarboxylic Acid: Synthesis,
 Structure, Photoluminescence, and Their Remarkable Thermostability.
;
_journal_issue 7
_journal_name_full 'Inorganic chemistry'
_journal_page_first 3362
_journal_paper_doi 10.1021/ic402718c
_journal_volume 53
_journal_year 2014
_chemical_formula_sum 'C24 H12 Ag N4 O8 Tb'
_chemical_formula_weight 751.17
_chemical_name_systematic
; 
 ? 
;
_space_group_IT_number 15
_symmetry_cell_setting monoclinic
_symmetry_space_group_name_Hall '-C 2yc'
_symmetry_space_group_name_H-M 'C 1 2/c 1'
_atom_sites_solution_hydrogens geom
_atom_sites_solution_primary direct
_atom_sites_solution_secondary difmap
_audit_creation_method SHELXL-97
_cell_angle_alpha 90.00
_cell_angle_beta 93.073(4)
_cell_angle_gamma 90.00
_cell_formula_units_Z 4
_cell_length_a 24.5330(12)
_cell_length_b 12.0840(6)
_cell_length_c 7.4465(4)
_cell_measurement_reflns_used 2075
_cell_measurement_temperature 102(2)
_cell_measurement_theta_max 29.0854
_cell_measurement_theta_min 3.0047
_cell_volume 2204.39(19)
_computing_cell_refinement
;
CrysAlisPro, Agilent Technologies,
Version 1.171.35.11 (release 16-05-2011 CrysAlis171 .NET)
(compiled May 16 2011,17:55:39)
;
_computing_data_collection
;
CrysAlisPro, Agilent Technologies,
Version 1.171.35.11 (release 16-05-2011 CrysAlis171 .NET)
(compiled May 16 2011,17:55:39)
;
_computing_data_reduction
;
CrysAlisPro, Agilent Technologies,
Version 1.171.35.11 (release 16-05-2011 CrysAlis171 .NET)
(compiled May 16edit 3.res
 2011,17:55:39)
;
_computing_structure_refinement 'SHELXL-97 (Sheldrick, 1997)'
_computing_structure_solution 'SHELXS-97 (Sheldrick, 1990)'
_diffrn_ambient_temperature 102(2)
_diffrn_detector_area_resol_mean 16.0971
_diffrn_measured_fraction_theta_full 0.999
_diffrn_measured_fraction_theta_max 0.999
_diffrn_measurement_device_type 'Xcalibur, Eos, Gemini'
_diffrn_measurement_method '\w scans'
_diffrn_radiation_monochromator graphite
_diffrn_radiation_source 'fine-focus sealed tube'
_diffrn_radiation_type MoK\a
_diffrn_radiation_wavelength 0.71073
_diffrn_reflns_av_R_equivalents 0.0278
_diffrn_reflns_av_sigmaI/netI 0.0414
_diffrn_reflns_limit_h_max 30
_diffrn_reflns_limit_h_min -18
_diffrn_reflns_limit_k_max 14
_diffrn_reflns_limit_k_min -12
_diffrn_reflns_limit_l_max 9
_diffrn_reflns_limit_l_min -8
_diffrn_reflns_number 4625
_diffrn_reflns_theta_full 26.00
_diffrn_reflns_theta_max 26.00
_diffrn_reflns_theta_min 3.01
_exptl_absorpt_coefficient_mu 4.134
_exptl_absorpt_correction_T_max 0.7607
_exptl_absorpt_correction_T_min 0.2886
_exptl_absorpt_correction_type multi-scan
_exptl_crystal_colour colorless
_exptl_crystal_density_diffrn 2.263
_exptl_crystal_density_method 'not measured'
_exptl_crystal_description tubular
_exptl_crystal_F_000 1440
_exptl_crystal_size_max 0.40
_exptl_crystal_size_mid 0.07
_exptl_crystal_size_min 0.07
_refine_diff_density_max 1.064
_refine_diff_density_min -1.440
_refine_diff_density_rms 0.139
_refine_ls_extinction_method none
_refine_ls_goodness_of_fit_ref 1.035
_refine_ls_hydrogen_treatment none
_refine_ls_matrix_type full
_refine_ls_number_parameters 174
_refine_ls_number_reflns 2163
_refine_ls_number_restraints 6
_refine_ls_restrained_S_all 1.035
_refine_ls_R_factor_all 0.0290
_refine_ls_R_factor_gt 0.0263
_refine_ls_shift/su_max 0.001
_refine_ls_shift/su_mean 0.000
_refine_ls_structure_factor_coef Fsqd
_refine_ls_weighting_details 'calc w=1/[\s^2^(Fo^2^)+(0.0272P)^2^+0.7555P] where P=(Fo^2^+2Fc^2^)/3'
_refine_ls_weighting_scheme calc
_refine_ls_wR_factor_gt 0.0576
_refine_ls_wR_factor_ref 0.0592
_reflns_number_gt 2021
_reflns_number_total 2163
_reflns_threshold_expression >2sigma(I)
_cod_data_source_file ic402718c_si_003.cif
_cod_data_source_block 1
_cod_depositor_comments 'Adding full bibliography for 4337926--4337932.cif.'
_cod_original_cell_volume 2204.40(18)
_cod_database_code 4337929

loop_
_symmetry_equiv_pos_as_xyz
'x, y, z'
'-x, y, -z+1/2'
'x+1/2, y+1/2, z'
'-x+1/2, y+1/2, -z+1/2'
'-x, -y, -z'
'x, -y, z-1/2'
'-x+1/2, -y+1/2, -z'
'x+1/2, -y+1/2, z-1/2'

loop_
_atom_site_label
_atom_site_type_symbol
_atom_site_fract_x
_atom_site_fract_y
_atom_site_fract_z
_atom_site_U_iso_or_equiv
_atom_site_adp_type
_atom_site_occupancy
_atom_site_symmetry_multiplicity
_atom_site_calc_flag
_atom_site_refinement_flags
Tb1 Tb 0.5000 0.55581(2) 0.2500 0.00600(9) Uani 1 2 d S
Ag1 Ag 0.7500 0.7500 0.0000 0.01572(12) Uani 1 2 d S
O3 O 0.57972(10) 0.5716(2) -0.2661(3) 0.0123(6) Uani 1 1 d .
O2 O 0.57575(10) 0.8214(2) -0.5000(4) 0.0153(6) Uani 1 1 d .
O1 O 0.56751(10) 0.6696(2) -0.6714(3) 0.0110(6) Uani 1 1 d .
N2 N 0.65942(12) 0.8793(3) -0.1355(4) 0.0104(7) Uani 1 1 d .
O4 O 0.52709(10) 0.5973(2) -0.0420(3) 0.0092(6) Uani 1 1 d .
N1 N 0.71829(11) 0.6837(3) -0.2495(4) 0.0102(7) Uani 1 1 d .
C10 C 0.63254(15) 0.9461(3) -0.0292(5) 0.0127(9) Uani 1 1 d .
H10 H 0.6485 1.0156 0.0020 0.015 Uiso 1 1 calc R
C12 C 0.56514(14) 0.6314(3) -0.1412(4) 0.0071(8) Uani 1 1 d .
C9 C 0.58233(16) 0.9202(3) 0.0390(5) 0.0124(8) Uani 1 1 d .
H9 H 0.5636 0.9721 0.1091 0.015 Uiso 1 1 calc R
C8 C 0.56076(15) 0.8172(3) 0.0018(5) 0.0102(8) Uani 1 1 d .
H8 H 0.5273 0.7957 0.0501 0.012 Uiso 1 1 calc R
C5 C 0.66802(14) 0.7156(3) -0.3104(5) 0.0078(8) Uani 1 1 d U
C4 C 0.64777(14) 0.6898(3) -0.4846(5) 0.0088(8) Uani 1 1 d .
C3 C 0.67944(14) 0.6266(3) -0.5935(5) 0.0123(8) Uani 1 1 d .
H3 H 0.6659 0.6054 -0.7104 0.015 Uiso 1 1 calc R
C7 C 0.58815(14) 0.7445(3) -0.1067(5) 0.0079(8) Uani 1 1 d .
C1 C 0.74936(15) 0.6246(3) -0.3594(5) 0.0129(8) Uani 1 1 d .
H1 H 0.7850 0.6032 -0.3166 0.015 Uiso 1 1 calc R
C6 C 0.63657(14) 0.7813(3) -0.1795(5) 0.0080(8) Uani 1 1 d .
C11 C 0.59211(15) 0.7320(3) -0.5531(5) 0.0097(8) Uani 1 1 d .
C2 C 0.73159(16) 0.5943(4) -0.5297(5) 0.0157(9) Uani 1 1 d .
H2 H 0.7543 0.5521 -0.6031 0.019 Uiso 1 1 calc R

loop_
_atom_site_aniso_label
_atom_site_aniso_U_11
_atom_site_aniso_U_22
_atom_site_aniso_U_33
_atom_site_aniso_U_23
_atom_site_aniso_U_13
_atom_site_aniso_U_12
Tb1 0.00594(13) 0.00614(15) 0.00599(14) 0.000 0.00099(9) 0.000
Ag1 0.0098(2) 0.0255(3) 0.0115(2) -0.00303(19) -0.00193(16) 0.00010(18)
O3 0.0118(13) 0.0121(16) 0.0133(14) -0.0022(12) 0.0042(11) -0.0015(11)
O2 0.0140(13) 0.0140(16) 0.0174(15) -0.0010(13) -0.0032(11) 0.0037(13)
O1 0.0108(12) 0.0108(15) 0.0111(13) -0.0005(11) -0.0015(10) -0.0054(12)
N2 0.0084(15) 0.0105(19) 0.0124(16) -0.0001(14) 0.0011(12) -0.0023(14)
O4 0.0093(12) 0.0116(15) 0.0069(13) 0.0012(11) 0.0017(10) -0.0034(11)
N1 0.0073(15) 0.0101(17) 0.0134(16) 0.0002(14) 0.0016(12) 0.0007(14)
C10 0.0128(19) 0.010(2) 0.016(2) -0.0011(16) 0.0006(15) -0.0008(17)
C12 0.0080(16) 0.008(2) 0.0054(17) 0.0025(15) -0.0026(13) 0.0006(16)
C9 0.0138(19) 0.012(2) 0.012(2) -0.0003(16) 0.0021(15) 0.0008(17)
C8 0.0113(17) 0.013(2) 0.0062(18) 0.0012(16) 0.0013(14) -0.0022(16)
C5 0.0077(13) 0.0067(15) 0.0092(14) 0.0021(12) 0.0027(11) -0.0027(12)
C4 0.0099(17) 0.0050(19) 0.0118(19) 0.0004(16) 0.0023(14) -0.0029(16)
C3 0.0108(18) 0.013(2) 0.0131(19) -0.0024(17) 0.0017(14) -0.0056(17)
C7 0.0087(17) 0.010(2) 0.0051(18) -0.0015(15) -0.0029(14) -0.0015(15)
C1 0.0116(18) 0.010(2) 0.017(2) 0.0010(17) 0.0020(15) 0.0013(17)
C6 0.0077(17) 0.007(2) 0.0087(19) 0.0013(16) -0.0021(14) -0.0002(15)
C11 0.0069(17) 0.015(2) 0.0071(19) 0.0041(16) 0.0013(14) -0.0034(17)
C2 0.0151(19) 0.014(2) 0.019(2) -0.0036(18) 0.0071(16) 0.0034(18)

loop_
_atom_type_symbol
_atom_type_description
_atom_type_scat_dispersion_real
_atom_type_scat_dispersion_imag
_atom_type_scat_source
C C 0.0033 0.0016 'International Tables Vol C Tables 4.2.6.8 and 6.1.1.4'
H H 0.0000 0.0000 'International Tables Vol C Tables 4.2.6.8 and 6.1.1.4'
Ag Ag -0.8971 1.1015 'International Tables Vol C Tables 4.2.6.8 and 6.1.1.4'
N N 0.0061 0.0033 'International Tables Vol C Tables 4.2.6.8 and 6.1.1.4'
O O 0.0106 0.0060 'International Tables Vol C Tables 4.2.6.8 and 6.1.1.4'
Tb Tb -0.1723 4.1537 'International Tables Vol C Tables 4.2.6.8 and 6.1.1.4'

loop_
_geom_angle_atom_site_label_1
_geom_angle_atom_site_label_2
_geom_angle_atom_site_label_3
_geom_angle
_geom_angle_site_symmetry_1
_geom_angle_site_symmetry_3
O1 Tb1 O1 102.94(14) 1_556 2_654
O1 Tb1 O4 82.41(9) 1_556 .
O1 Tb1 O4 82.40(9) 2_654 .
O1 Tb1 O4 82.40(9) 1_556 2_655
O1 Tb1 O4 82.41(9) 2_654 2_655
O4 Tb1 O4 155.50(14) . 2_655
O1 Tb1 O4 143.35(9) 1_556 5_665
O1 Tb1 O4 97.28(9) 2_654 5_665
O4 Tb1 O4 70.27(10) . 5_665
O4 Tb1 O4 130.85(9) 2_655 5_665
O1 Tb1 O4 97.28(9) 1_556 6_566
O1 Tb1 O4 143.35(9) 2_654 6_566
O4 Tb1 O4 130.85(9) . 6_566
O4 Tb1 O4 70.27(10) 2_655 6_566
O4 Tb1 O4 83.55(12) 5_665 6_566
O1 Tb1 O3 161.77(9) 1_556 5_665
O1 Tb1 O3 79.53(9) 2_654 5_665
O4 Tb1 O3 115.78(8) . 5_665
O4 Tb1 O3 80.02(9) 2_655 5_665
O4 Tb1 O3 52.11(8) 5_665 5_665
O4 Tb1 O3 72.21(8) 6_566 5_665
O1 Tb1 O3 79.53(9) 1_556 6_566
O1 Tb1 O3 161.77(9) 2_654 6_566
O4 Tb1 O3 80.02(9) . 6_566
O4 Tb1 O3 115.78(8) 2_655 6_566
O4 Tb1 O3 72.21(8) 5_665 6_566
O4 Tb1 O3 52.11(8) 6_566 6_566
O3 Tb1 O3 103.87(12) 5_665 6_566
O1 Tb1 C12 165.28(10) 1_556 5_665
O1 Tb1 C12 91.01(10) 2_654 5_665
O4 Tb1 C12 95.02(10) . 5_665
O4 Tb1 C12 104.36(9) 2_655 5_665
O4 Tb1 C12 26.72(9) 5_665 5_665
O4 Tb1 C12 73.38(9) 6_566 5_665
O3 Tb1 C12 25.74(9) 5_665 5_665
O3 Tb1 C12 85.75(9) 6_566 5_665
O1 Tb1 C12 91.01(10) 1_556 6_566
O1 Tb1 C12 165.28(10) 2_654 6_566
O4 Tb1 C12 104.36(9) . 6_566
O4 Tb1 C12 95.02(10) 2_655 6_566
O4 Tb1 C12 73.38(9) 5_665 6_566
O4 Tb1 C12 26.72(9) 6_566 6_566
O3 Tb1 C12 85.75(9) 5_665 6_566
O3 Tb1 C12 25.74(9) 6_566 6_566
C12 Tb1 C12 75.52(14) 5_665 6_566
O1 Tb1 Tb1 115.07(6) 1_556 5_665
O1 Tb1 Tb1 90.03(6) 2_654 5_665
O4 Tb1 Tb1 36.13(6) . 5_665
O4 Tb1 Tb1 162.22(6) 2_655 5_665
O4 Tb1 Tb1 34.14(6) 5_665 5_665
O4 Tb1 Tb1 108.64(6) 6_566 5_665
O3 Tb1 Tb1 82.80(6) 5_665 5_665
O3 Tb1 Tb1 72.86(6) 6_566 5_665
C12 Tb1 Tb1 59.52(7) 5_665 5_665
C12 Tb1 Tb1 88.21(7) 6_566 5_665
O1 Tb1 Tb1 90.03(6) 1_556 5_666
O1 Tb1 Tb1 115.07(6) 2_654 5_666
O4 Tb1 Tb1 162.22(6) . 5_666
O4 Tb1 Tb1 36.13(6) 2_655 5_666
O4 Tb1 Tb1 108.64(6) 5_665 5_666
O4 Tb1 Tb1 34.14(6) 6_566 5_666
O3 Tb1 Tb1 72.86(6) 5_665 5_666
O3 Tb1 Tb1 82.80(6) 6_566 5_666
C12 Tb1 Tb1 88.21(7) 5_665 5_666
C12 Tb1 Tb1 59.52(7) 6_566 5_666
Tb1 Tb1 Tb1 140.171(14) 5_665 5_666
N1 Ag1 N1 180.000(1) 7_665 .
C12 O3 Tb1 93.7(2) . 5_665
C11 O1 Tb1 149.9(2) . 1_554
C10 N2 C6 117.8(3) . .
C12 O4 Tb1 147.6(2) . .
C12 O4 Tb1 93.4(2) . 5_665
Tb1 O4 Tb1 109.73(10) . 5_665
C5 N1 C1 118.9(3) . .
C5 N1 Ag1 118.1(3) . .
C1 N1 Ag1 122.3(2) . .
N2 C10 C9 123.9(4) . .
N2 C10 H10 118.1 . .
C9 C10 H10 118.1 . .
O3 C12 O4 119.2(3) . .
O3 C12 C7 122.5(3) . .
O4 C12 C7 118.2(3) . .
O3 C12 Tb1 60.54(19) . 5_665
O4 C12 Tb1 59.92(18) . 5_665
C7 C12 Tb1 166.1(2) . 5_665
C8 C9 C10 117.9(4) . .
C8 C9 H9 121.0 . .
C10 C9 H9 121.0 . .
C9 C8 C7 119.7(4) . .
C9 C8 H8 120.1 . .
C7 C8 H8 120.1 . .
N1 C5 C4 121.5(3) . .
N1 C5 C6 115.2(3) . .
C4 C5 C6 123.4(3) . .
C3 C4 C5 119.0(3) . .
C3 C4 C11 120.8(3) . .
C5 C4 C11 120.3(3) . .
C4 C3 C2 119.2(3) . .
C4 C3 H3 120.4 . .
C2 C3 H3 120.4 . .
C8 C7 C6 118.0(3) . .
C8 C7 C12 119.1(3) . .
C6 C7 C12 122.8(3) . .
N1 C1 C2 122.7(3) . .
N1 C1 H1 118.6 . .
C2 C1 H1 118.6 . .
N2 C6 C7 122.4(3) . .
N2 C6 C5 113.7(3) . .
C7 C6 C5 123.9(3) . .
O2 C11 O1 126.1(3) . .
O2 C11 C4 119.5(3) . .
O1 C11 C4 114.4(3) . .
C1 C2 C3 118.7(4) . .
C1 C2 H2 120.6 . .
C3 C2 H2 120.6 . .

loop_
_geom_bond_atom_site_label_1
_geom_bond_atom_site_label_2
_geom_bond_distance
_geom_bond_site_symmetry_2
Tb1 O1 2.207(2) 1_556
Tb1 O1 2.207(2) 2_654
Tb1 O4 2.361(2) .
Tb1 O4 2.361(2) 2_655
Tb1 O4 2.481(3) 5_665
Tb1 O4 2.481(3) 6_566
Tb1 O3 2.497(3) 5_665
Tb1 O3 2.497(3) 6_566
Tb1 C12 2.862(4) 5_665
Tb1 C12 2.862(4) 6_566
Tb1 Tb1 3.9601(2) 5_665
Tb1 Tb1 3.9601(2) 5_666
Ag1 N1 2.131(3) 7_665
Ag1 N1 2.131(3) .
O3 C12 1.245(4) .
O3 Tb1 2.497(3) 5_665
O2 C11 1.226(5) .
O1 C11 1.285(4) .
O1 Tb1 2.207(2) 1_554
N2 C10 1.330(5) .
N2 C6 1.343(5) .
O4 C12 1.289(4) .
O4 Tb1 2.481(3) 5_665
N1 C5 1.347(4) .
N1 C1 1.352(5) .
C10 C9 1.393(6) .
C10 H10 0.9500 .
C12 C7 1.496(5) .
C12 Tb1 2.862(4) 5_665
C9 C8 1.375(5) .
C9 H9 0.9500 .
C8 C7 1.391(5) .
C8 H8 0.9500 .
C5 C4 1.399(5) .
C5 C6 1.502(5) .
C4 C3 1.382(5) .
C4 C11 1.520(5) .
C3 C2 1.396(5) .
C3 H3 0.9500 .
C7 C6 1.404(5) .
C1 C2 1.369(5) .
C1 H1 0.9500 .
C2 H2 0.9500 .

loop_
_geom_torsion_atom_site_label_1
_geom_torsion_atom_site_label_2
_geom_torsion_atom_site_label_3
_geom_torsion_atom_site_label_4
_geom_torsion
_geom_torsion_site_symmetry_1
_geom_torsion_site_symmetry_4
O1 Tb1 O4 C12 22.3(5) 1_556 .
O1 Tb1 O4 C12 126.5(5) 2_654 .
O4 Tb1 O4 C12 74.4(5) 2_655 .
O4 Tb1 O4 C12 -132.9(5) 5_665 .
O4 Tb1 O4 C12 -70.8(5) 6_566 .
O3 Tb1 O4 C12 -159.0(5) 5_665 .
O3 Tb1 O4 C12 -58.3(5) 6_566 .
C12 Tb1 O4 C12 -143.1(4) 5_665 .
C12 Tb1 O4 C12 -66.8(5) 6_566 .
Tb1 Tb1 O4 C12 -132.9(5) 5_665 .
Tb1 Tb1 O4 C12 -43.3(6) 5_666 .
O1 Tb1 O4 Tb1 155.19(11) 1_556 5_665
O1 Tb1 O4 Tb1 -100.59(11) 2_654 5_665
O4 Tb1 O4 Tb1 -152.70(9) 2_655 5_665
O4 Tb1 O4 Tb1 0.0 5_665 5_665
O4 Tb1 O4 Tb1 62.10(18) 6_566 5_665
O3 Tb1 O4 Tb1 -26.13(13) 5_665 5_665
O3 Tb1 O4 Tb1 74.55(10) 6_566 5_665
C12 Tb1 O4 Tb1 -10.23(11) 5_665 5_665
C12 Tb1 O4 Tb1 66.09(11) 6_566 5_665
Tb1 Tb1 O4 Tb1 89.6(2) 5_666 5_665
N1 Ag1 N1 C5 -178(100) 7_665 .
N1 Ag1 N1 C1 -8(100) 7_665 .
C6 N2 C10 C9 0.1(6) . .
Tb1 O3 C12 O4 12.7(3) 5_665 .
Tb1 O3 C12 C7 -164.2(3) 5_665 .
Tb1 O4 C12 O3 123.6(4) . .
Tb1 O4 C12 O3 -12.7(3) 5_665 .
Tb1 O4 C12 C7 -59.4(6) . .
Tb1 O4 C12 C7 164.3(3) 5_665 .
Tb1 O4 C12 Tb1 136.3(5) . 5_665
N2 C10 C9 C8 3.6(6) . .
C10 C9 C8 C7 -2.4(5) . .
C1 N1 C5 C4 -0.7(6) . .
Ag1 N1 C5 C4 169.9(3) . .
C1 N1 C5 C6 -179.7(3) . .
Ag1 N1 C5 C6 -9.1(4) . .
N1 C5 C4 C3 2.5(6) . .
C6 C5 C4 C3 -178.6(4) . .
N1 C5 C4 C11 -176.7(3) . .
C6 C5 C4 C11 2.2(6) . .
C5 C4 C3 C2 -2.7(6) . .
C11 C4 C3 C2 176.5(4) . .
C9 C8 C7 C6 -2.0(5) . .
C9 C8 C7 C12 178.0(3) . .
O3 C12 C7 C8 163.4(3) . .
O4 C12 C7 C8 -13.5(5) . .
Tb1 C12 C7 C8 64.8(12) 5_665 .
O3 C12 C7 C6 -16.6(5) . .
O4 C12 C7 C6 166.5(3) . .
Tb1 C12 C7 C6 -115.2(10) 5_665 .
C5 N1 C1 C2 -0.9(6) . .
Ag1 N1 C1 C2 -171.1(3) . .
C10 N2 C6 C7 -5.0(5) . .
C10 N2 C6 C5 175.8(3) . .
C8 C7 C6 N2 5.9(5) . .
C12 C7 C6 N2 -174.1(3) . .
C8 C7 C6 C5 -175.0(3) . .
C12 C7 C6 C5 5.0(5) . .
N1 C5 C6 N2 63.9(4) . .
C4 C5 C6 N2 -115.1(4) . .
N1 C5 C6 C7 -115.3(4) . .
C4 C5 C6 C7 65.7(5) . .
Tb1 O1 C11 O2 -71.5(7) 1_554 .
Tb1 O1 C11 C4 111.9(5) 1_554 .
C3 C4 C11 O2 -147.1(4) . .
C5 C4 C11 O2 32.0(5) . .
C3 C4 C11 O1 29.8(5) . .
C5 C4 C11 O1 -151.0(4) . .
N1 C1 C2 C3 0.6(6) . .
C4 C3 C2 C1 1.2(6) . .
